data_4324803
loop_
_publ_author_name
'Thomas M. Klap\"otke'
'Davin G. Piercey'

_publ_contact_author_address
;
Ludwig-Maximilian University,
Department of Chemistry,
Butenandtstrasse 5-13 (Haus D), 
D-81377 Munich
;
_publ_contact_author_email tmk@cup.uni-muenchen.de
_publ_contact_author_name 'Thomas M. Klap\"otke'
_publ_section_title
;
 1,1'-Azobis(tetrazole): A Highly Energetic Nitrogen-Rich Compound with a
 N10 Chain
;
_journal_name_full 'Inorganic Chemistry'
_journal_page_first 2732
_journal_page_last 2734
_journal_paper_doi 10.1021/ic200071q
_journal_volume 50
_journal_year 2011
_chemical_formula_moiety C2H2N10
_chemical_formula_sum 'C H N5'
_chemical_formula_weight 83.07
_chemical_melting_point 80
_chemical_name_common 1,1'-azobistetrazole
_chemical_name_systematic
;
 ?
;
_space_group_IT_number 61
_symmetry_cell_setting orthorhombic
_symmetry_space_group_name_Hall '-P 2ac 2ab'
_symmetry_space_group_name_H-M 'P b c a'
_atom_sites_solution_hydrogens geom
_atom_sites_solution_primary direct
_atom_sites_solution_secondary difmap
_audit_creation_method SHELXL-97
_cell_angle_alpha 90.000(5)
_cell_angle_beta 90.000(5)
_cell_angle_gamma 90.000(5)
_cell_formula_units_Z 8
_cell_length_a 8.177(5)
_cell_length_b 6.835(5)
_cell_length_c 11.130(5)
_cell_measurement_temperature 293(2)
_cell_measurement_theta_max 26.0
_cell_measurement_theta_min 4.3
_cell_volume 622.1(7)
_computing_structure_refinement 'SHELXL-97 (Sheldrick, 1997)'
_diffrn_ambient_temperature 293(2)
_diffrn_measured_fraction_theta_full 0.977
_diffrn_measured_fraction_theta_max 0.977
_diffrn_measurement_device_type 'Oxford Diffraction Xcalibur3 CCD'
_diffrn_measurement_method 'omega scan'
_diffrn_radiation_monochromator graphite
_diffrn_radiation_source 'fine-focus sealed tube'
_diffrn_radiation_type MoK\a
_diffrn_radiation_wavelength 0.71073
_diffrn_reflns_av_R_equivalents 0.0291
_diffrn_reflns_av_sigmaI/netI 0.0256
_diffrn_reflns_limit_h_max 10
_diffrn_reflns_limit_h_min -10
_diffrn_reflns_limit_k_max 8
_diffrn_reflns_limit_k_min -8
_diffrn_reflns_limit_l_max 13
_diffrn_reflns_limit_l_min -13
_diffrn_reflns_number 4002
_diffrn_reflns_theta_full 25.99
_diffrn_reflns_theta_max 25.99
_diffrn_reflns_theta_min 4.30
_exptl_absorpt_coefficient_mu 0.142
_exptl_absorpt_correction_type none
_exptl_crystal_colour colorless
_exptl_crystal_density_diffrn 1.774
_exptl_crystal_description 'colorless plate'
_exptl_crystal_F_000 336
_exptl_crystal_size_max 0.4
_exptl_crystal_size_mid 0.25
_exptl_crystal_size_min 0.02
_refine_diff_density_max 0.489
_refine_diff_density_min -0.272
_refine_diff_density_rms 0.054
_refine_ls_extinction_method none
_refine_ls_goodness_of_fit_ref 1.072
_refine_ls_hydrogen_treatment mixed
_refine_ls_matrix_type full
_refine_ls_number_parameters 59
_refine_ls_number_reflns 594
_refine_ls_number_restraints 0
_refine_ls_restrained_S_all 1.072
_refine_ls_R_factor_all 0.0701
_refine_ls_R_factor_gt 0.0470
_refine_ls_shift/su_max 0.000
_refine_ls_shift/su_mean 0.000
_refine_ls_structure_factor_coef Fsqd
_refine_ls_weighting_details 'calc w=1/[\s^2^(Fo^2^)+(0.0719P)^2^+0.2803P] where P=(Fo^2^+2Fc^2^)/3'
_refine_ls_weighting_scheme calc
_refine_ls_wR_factor_gt 0.1259
_refine_ls_wR_factor_ref 0.1362
_reflns_number_gt 413
_reflns_number_total 594
_reflns_threshold_expression >2\s(I)
_cod_data_source_file ic200071q_si_001.cif
_cod_data_source_block v1d
_cod_database_code 4324803

loop_
_symmetry_equiv_pos_as_xyz
'x, y, z'
'-x+1/2, -y, z+1/2'
'x+1/2, -y+1/2, -z'
'-x, y+1/2, -z+1/2'
'-x, -y, -z'
'x-1/2, y, -z-1/2'
'-x-1/2, y-1/2, z'
'x, -y-1/2, z-1/2'

loop_
_atom_site_label
_atom_site_type_symbol
_atom_site_fract_x
_atom_site_fract_y
_atom_site_fract_z
_atom_site_U_iso_or_equiv
_atom_site_adp_type
_atom_site_occupancy
_atom_site_symmetry_multiplicity
_atom_site_calc_flag
N1 N 0.4341(3) 0.4568(3) 0.69324(19) 0.0327(6) Uani 1 1 d
N4 N 0.4789(2) 0.2075(3) 0.58317(18) 0.0329(6) Uani 1 1 d
N2 N 0.5831(2) 0.4732(3) 0.6363(2) 0.0355(6) Uani 1 1 d
N3 N 0.6117(3) 0.3228(3) 0.56932(19) 0.0381(6) Uani 1 1 d
N5 N 0.4453(3) 0.0143(3) 0.5333(2) 0.0432(7) Uani 1 1 d
C1 C 0.3745(3) 0.2901(4) 0.6586(2) 0.0338(7) Uani 1 1 d
H1 H 0.274(3) 0.231(4) 0.676(3) 0.046(8) Uiso 1 1 d

loop_
_atom_site_aniso_label
_atom_site_aniso_U_11
_atom_site_aniso_U_22
_atom_site_aniso_U_33
_atom_site_aniso_U_23
_atom_site_aniso_U_13
_atom_site_aniso_U_12
N1 0.0359(12) 0.0318(12) 0.0303(12) -0.0025(10) -0.0016(9) 0.0018(9)
N4 0.0479(13) 0.0203(9) 0.0306(12) -0.0038(9) -0.0125(10) -0.0001(9)
N2 0.0335(12) 0.0327(12) 0.0404(14) -0.0001(10) -0.0045(9) -0.0002(9)
N3 0.0394(12) 0.0405(14) 0.0344(13) 0.0004(10) 0.0004(10) 0.0110(10)
N5 0.0318(12) 0.0632(16) 0.0346(14) 0.0190(12) -0.0007(9) 0.0027(12)
C1 0.0378(14) 0.0306(14) 0.0330(14) 0.0014(11) -0.0031(12) -0.0009(11)

loop_
_atom_type_symbol
_atom_type_description
_atom_type_scat_dispersion_real
_atom_type_scat_dispersion_imag
_atom_type_scat_source
C C 0.0033 0.0016 'International Tables Vol C Tables 4.2.6.8 and 6.1.1.4'
H H 0.0000 0.0000 'International Tables Vol C Tables 4.2.6.8 and 6.1.1.4'
N N 0.0061 0.0033 'International Tables Vol C Tables 4.2.6.8 and 6.1.1.4'

loop_
_geom_angle_atom_site_label_1
_geom_angle_atom_site_label_2
_geom_angle_atom_site_label_3
_geom_angle
_geom_angle_site_symmetry_1
C1 N1 N2 105.5(2) .
C1 N4 N3 110.0(2) .
C1 N4 N5 120.4(2) .
N3 N4 N5 129.5(2) .
N3 N2 N1 111.14(19) .
N2 N3 N4 104.66(19) .
N5 N5 N4 104.3(3) 5_656
N1 C1 N4 108.7(2) .
N1 C1 H1 130.1(18) .
N4 C1 H1 121.1(18) .

loop_
_geom_bond_atom_site_label_1
_geom_bond_atom_site_label_2
_geom_bond_distance
_geom_bond_site_symmetry_2
N1 C1 1.298(3) .
N1 N2 1.378(3) .
N4 C1 1.324(3) .
N4 N3 1.350(3) .
N4 N5 1.459(3) .
N2 N3 1.291(3) .
N5 N5 1.178(5) 5_656
C1 H1 0.93(3) .

loop_
_geom_torsion_atom_site_label_1
_geom_torsion_atom_site_label_2
_geom_torsion_atom_site_label_3
_geom_torsion_atom_site_label_4
_geom_torsion
_geom_torsion_site_symmetry_4
C1 N1 N2 N3 0.4(3) .
N1 N2 N3 N4 0.1(2) .
C1 N4 N3 N2 -0.5(2) .
N5 N4 N3 N2 -177.1(2) .
C1 N4 N5 N5 176.9(3) 5_656
N3 N4 N5 N5 -6.8(4) 5_656
N2 N1 C1 N4 -0.7(3) .
N3 N4 C1 N1 0.8(3) .
N5 N4 C1 N1 177.8(2) .
